data_7103186
loop_
_publ_author_name
'Shimakoshi, Hisashi'
'Baba, Tatsushi'
'Iseki, Yusuke'
'Aritome, Isao'
'Endo, Ayataka'
'Adachi, Chihaya'
'Hisaeda, Yoshio'

_publ_section_title
;
 Photophysical and photosensitizing properties of brominated
 porphycenes.
;
_journal_issue 25
_journal_name_full 'Chemical communications (Cambridge, England)'
_journal_page_first 2882
_journal_page_last 2884
_journal_paper_doi 10.1039/b802730g
_journal_year 2008
_chemical_formula_moiety 'C32 H36 Br2 N4'
_chemical_formula_sum 'C32 H36 Br2 N4'
_chemical_formula_weight 636.47
_chemical_name_common H2(Br2TPrPc)
_chemical_name_systematic
;
?
;
_space_group_IT_number 2
_symmetry_cell_setting triclinic
_symmetry_space_group_name_Hall '-P 1'
_symmetry_space_group_name_H-M 'P -1'
_atom_sites_solution_hydrogens geom
_atom_sites_solution_primary direct
_atom_sites_solution_secondary difmap
_audit_creation_method SHELXL-97
_cell_angle_alpha 72.8090(10)
_cell_angle_beta 83.9900(10)
_cell_angle_gamma 81.2080(10)
_cell_formula_units_Z 1
_cell_length_a 5.2634(3)
_cell_length_b 10.5871(6)
_cell_length_c 13.0516(8)
_cell_measurement_reflns_used 3241
_cell_measurement_temperature 100(2)
_cell_measurement_theta_max 30.45
_cell_measurement_theta_min 2.95
_cell_volume 685.27(7)
_computing_cell_refinement SMART
_computing_data_collection 'SMART (Bruker, 2001)'
_computing_data_reduction 'SAINT (Bruker, 2001)'
_computing_molecular_graphics 'SHELXTL (Bruker, 2001)'
_computing_publication_material SHELXTL
_computing_structure_refinement 'SHELXL-97 (Sheldrick, 1997)'
_computing_structure_solution 'SHELXS-97 (Sheldrick, 1997)'
_diffrn_ambient_temperature 100(2)
_diffrn_detector_area_resol_mean 8.366
_diffrn_measured_fraction_theta_full 0.988
_diffrn_measured_fraction_theta_max 0.988
_diffrn_measurement_device_type 'CCD area detector'
_diffrn_measurement_method '\p and \w scans'
_diffrn_radiation_monochromator graphite
_diffrn_radiation_source 'fine-focus sealed tube'
_diffrn_radiation_type MoK\a
_diffrn_radiation_wavelength 0.71073
_diffrn_reflns_av_R_equivalents 0.0190
_diffrn_reflns_av_sigmaI/netI 0.0385
_diffrn_reflns_limit_h_max 6
_diffrn_reflns_limit_h_min -7
_diffrn_reflns_limit_k_max 14
_diffrn_reflns_limit_k_min -13
_diffrn_reflns_limit_l_max 17
_diffrn_reflns_limit_l_min -13
_diffrn_reflns_number 5125
_diffrn_reflns_theta_full 28.28
_diffrn_reflns_theta_max 28.28
_diffrn_reflns_theta_min 1.64
_diffrn_standards_decay_% 0
_diffrn_standards_interval_time 294
_diffrn_standards_number 115
_exptl_absorpt_coefficient_mu 2.987
_exptl_absorpt_correction_T_max 0.7347
_exptl_absorpt_correction_T_min 0.4299
_exptl_absorpt_correction_type empirical
_exptl_absorpt_process_details 'SADABS; Sheldrick 1996'
_exptl_crystal_colour purple
_exptl_crystal_density_diffrn 1.542
_exptl_crystal_density_meas ?
_exptl_crystal_density_method .
_exptl_crystal_description prism
_exptl_crystal_F_000 326
_exptl_crystal_size_max 0.34
_exptl_crystal_size_mid 0.11
_exptl_crystal_size_min 0.11
_refine_diff_density_max 0.731
_refine_diff_density_min -0.330
_refine_diff_density_rms 0.085
_refine_ls_extinction_method none
_refine_ls_goodness_of_fit_ref 1.075
_refine_ls_hydrogen_treatment constr
_refine_ls_matrix_type full
_refine_ls_number_parameters 174
_refine_ls_number_reflns 3345
_refine_ls_number_restraints 0
_refine_ls_restrained_S_all 1.075
_refine_ls_R_factor_all 0.0333
_refine_ls_R_factor_gt 0.0298
_refine_ls_shift/su_max 0.002
_refine_ls_shift/su_mean 0.000
_refine_ls_structure_factor_coef Fsqd
_refine_ls_weighting_details 'calc w=1/[\s^2^(Fo^2^)+(0.0393P)^2^+0.0736P] where P=(Fo^2^+2Fc^2^)/3'
_refine_ls_weighting_scheme calc
_refine_ls_wR_factor_gt 0.0734
_refine_ls_wR_factor_ref 0.0747
_reflns_number_gt 3027
_reflns_number_total 3345
_reflns_threshold_expression >2\s(I)
_cod_data_source_file b802730g.txt
_cod_data_source_block Dibromoporphycene
_cod_depositor_comments
;
The following automatic conversions were performed:
'_symmetry_cell_setting' value 'Triclinic' changed to 'triclinic'
according to '/home/saulius/struct/CIF-dictionaries/cif_core.dic'
dictionary named 'cif_core.dic' version 2.4.1 from 2010-06-29.

Automatic conversion script
Id: cif_fix_enum 1527 2010-12-29 10:47:43Z saulius 
;
_cod_original_sg_symbol_H-M P-1
_cod_database_code 7103186

loop_
_symmetry_equiv_pos_as_xyz
'x, y, z'
'-x, -y, -z'

loop_
_atom_site_label
_atom_site_type_symbol
_atom_site_fract_x
_atom_site_fract_y
_atom_site_fract_z
_atom_site_U_iso_or_equiv
_atom_site_adp_type
_atom_site_occupancy
_atom_site_symmetry_multiplicity
_atom_site_calc_flag
_atom_site_refinement_flags
_atom_site_disorder_assembly
_atom_site_disorder_group
Br1 Br 0.70029(4) 0.591968(19) 0.879633(14) 0.01805(8) Uani 1 1 d . . .
C1 C 1.0997(4) 0.28261(19) 0.62926(15) 0.0148(4) Uani 1 1 d . . .
H1 H 1.2403 0.2438 0.6733 0.018 Uiso 1 1 calc R . .
C2 C 0.9303(4) 0.37911(18) 0.66501(15) 0.0143(4) Uani 1 1 d . . .
C3 C 0.9612(4) 0.41185(19) 0.76351(15) 0.0144(4) Uani 1 1 d . . .
C4 C 0.7658(4) 0.51043(18) 0.76839(14) 0.0134(4) Uani 1 1 d . . .
C5 C 0.6162(4) 0.53740(18) 0.67490(15) 0.0138(4) Uani 1 1 d . . .
C6 C 0.3973(4) 0.63095(18) 0.64393(15) 0.0135(4) Uani 1 1 d . . .
C7 C 0.2543(4) 0.72850(18) 0.69082(15) 0.0142(4) Uani 1 1 d . . .
H7 H 0.2921 0.7458 0.7546 0.017 Uiso 1 1 calc R . .
C8 C 0.0546(4) 0.79241(18) 0.62857(15) 0.0129(3) Uani 1 1 d . . .
C9 C 0.0692(4) 0.73457(18) 0.54112(15) 0.0142(4) Uani 1 1 d . . .
C10 C -0.1007(4) 0.76703(19) 0.45847(15) 0.0152(4) Uani 1 1 d . . .
H10 H -0.2399 0.8342 0.4631 0.018 Uiso 1 1 calc R . .
C11 C 1.1604(4) 0.34500(19) 0.84345(15) 0.0163(4) Uani 1 1 d . . .
H11A H 1.1742 0.4039 0.8885 0.020 Uiso 1 1 calc R . .
H11B H 1.3296 0.3329 0.8042 0.020 Uiso 1 1 calc R . .
C12 C 1.0986(4) 0.20800(19) 0.91713(15) 0.0185(4) Uani 1 1 d . . .
H12A H 1.0922 0.1479 0.8723 0.022 Uiso 1 1 calc R . .
H12B H 1.2396 0.1685 0.9661 0.022 Uiso 1 1 calc R . .
C13 C 0.8446(4) 0.2161(2) 0.98383(16) 0.0232(4) Uani 1 1 d . . .
H13A H 0.8521 0.2724 1.0308 0.035 Uiso 1 1 calc R . .
H13B H 0.8144 0.1264 1.0277 0.035 Uiso 1 1 calc R . .
H13C H 0.7039 0.2547 0.9359 0.035 Uiso 1 1 calc R . .
C14 C -0.1528(4) 0.90013(19) 0.64677(16) 0.0158(4) Uani 1 1 d . . .
H14A H -0.3221 0.8673 0.6546 0.019 Uiso 1 1 calc R . .
H14B H -0.1528 0.9785 0.5825 0.019 Uiso 1 1 calc R . .
C15 C -0.1217(4) 0.9442(2) 0.74533(16) 0.0180(4) Uani 1 1 d . . .
H15A H -0.1123 0.8655 0.8094 0.022 Uiso 1 1 calc R . .
H15B H 0.0420 0.9828 0.7359 0.022 Uiso 1 1 calc R . .
C16 C -0.3435(4) 1.0468(2) 0.76385(19) 0.0241(5) Uani 1 1 d . . .
H16A H -0.3490 1.1263 0.7018 0.036 Uiso 1 1 calc R . .
H16B H -0.3186 1.0711 0.8286 0.036 Uiso 1 1 calc R . .
H16C H -0.5060 1.0090 0.7731 0.036 Uiso 1 1 calc R . .
N1 N 0.7201(3) 0.45524(16) 0.61493(13) 0.0142(3) Uani 1 1 d . . .
N2 N 0.2792(3) 0.63931(16) 0.55315(13) 0.0142(3) Uani 1 1 d . . .
H2 H 0.3309 0.5905 0.5090 0.017 Uiso 1 1 calc R . .

loop_
_atom_site_aniso_label
_atom_site_aniso_U_11
_atom_site_aniso_U_22
_atom_site_aniso_U_33
_atom_site_aniso_U_23
_atom_site_aniso_U_13
_atom_site_aniso_U_12
Br1 0.02115(12) 0.02039(12) 0.01368(11) -0.00738(8) -0.00256(7) 0.00014(7)
C1 0.0113(8) 0.0159(9) 0.0158(9) -0.0027(7) -0.0031(7) 0.0007(7)
C2 0.0136(9) 0.0145(9) 0.0139(9) -0.0019(7) -0.0015(7) -0.0024(7)
C3 0.0151(9) 0.0150(9) 0.0127(9) -0.0022(7) -0.0011(7) -0.0042(7)
C4 0.0164(9) 0.0137(9) 0.0101(8) -0.0029(7) -0.0009(7) -0.0034(7)
C5 0.0150(9) 0.0143(9) 0.0121(9) -0.0030(7) -0.0008(7) -0.0032(7)
C6 0.0139(9) 0.0138(9) 0.0124(8) -0.0025(7) -0.0002(7) -0.0038(7)
C7 0.0158(9) 0.0131(9) 0.0136(9) -0.0041(7) 0.0009(7) -0.0022(7)
C8 0.0146(9) 0.0111(8) 0.0125(8) -0.0025(7) 0.0009(7) -0.0033(7)
C9 0.0143(9) 0.0129(9) 0.0146(9) -0.0033(7) 0.0004(7) -0.0016(7)
C10 0.0140(9) 0.0128(9) 0.0169(9) -0.0029(7) -0.0014(7) 0.0018(7)
C11 0.0146(9) 0.0187(10) 0.0153(9) -0.0042(7) -0.0033(7) -0.0005(7)
C12 0.0177(10) 0.0192(10) 0.0151(9) 0.0000(7) -0.0048(7) 0.0011(7)
C13 0.0218(11) 0.0268(11) 0.0173(10) 0.0000(8) -0.0014(8) -0.0047(9)
C14 0.0138(9) 0.0158(9) 0.0178(9) -0.0061(7) -0.0010(7) 0.0006(7)
C15 0.0174(9) 0.0173(9) 0.0205(10) -0.0086(8) -0.0016(8) 0.0007(7)
C16 0.0175(10) 0.0253(11) 0.0338(12) -0.0178(9) -0.0002(9) 0.0018(8)
N1 0.0139(8) 0.0135(8) 0.0143(8) -0.0035(6) -0.0019(6) 0.0006(6)
N2 0.0143(8) 0.0144(8) 0.0136(7) -0.0047(6) -0.0016(6) 0.0007(6)

loop_
_atom_type_symbol
_atom_type_description
_atom_type_scat_dispersion_real
_atom_type_scat_dispersion_imag
_atom_type_scat_source
C C 0.0033 0.0016 'International Tables Vol C Tables 4.2.6.8 and 6.1.1.4'
H H 0.0000 0.0000 'International Tables Vol C Tables 4.2.6.8 and 6.1.1.4'
N N 0.0061 0.0033 'International Tables Vol C Tables 4.2.6.8 and 6.1.1.4'
Br Br -0.2901 2.4595 'International Tables Vol C Tables 4.2.6.8 and 6.1.1.4'

loop_
_geom_angle_atom_site_label_1
_geom_angle_atom_site_label_2
_geom_angle_atom_site_label_3
_geom_angle
_geom_angle_site_symmetry_1
_geom_angle_site_symmetry_3
_geom_angle_publ_flag
C10 C1 C2 132.21(18) 2_666 . ?
C10 C1 H1 113.9 2_666 . ?
C2 C1 H1 113.9 . . ?
N1 C2 C1 126.54(17) . . ?
N1 C2 C3 110.57(17) . . ?
C1 C2 C3 122.89(17) . . ?
C4 C3 C2 105.03(16) . . ?
C4 C3 C11 128.43(18) . . ?
C2 C3 C11 126.48(18) . . ?
C3 C4 C5 108.10(17) . . ?
C3 C4 Br1 125.01(14) . . ?
C5 C4 Br1 126.87(15) . . ?
N1 C5 C6 121.36(17) . . ?
N1 C5 C4 109.16(17) . . ?
C6 C5 C4 129.48(18) . . ?
N2 C6 C5 120.72(18) . . ?
N2 C6 C7 106.81(17) . . ?
C5 C6 C7 132.46(18) . . ?
C8 C7 C6 108.53(17) . . ?
C8 C7 H7 125.7 . . ?
C6 C7 H7 125.7 . . ?
C7 C8 C9 107.13(17) . . ?
C7 C8 C14 128.16(17) . . ?
C9 C8 C14 124.68(16) . . ?
N2 C9 C10 125.39(18) . . ?
N2 C9 C8 107.46(16) . . ?
C10 C9 C8 127.15(18) . . ?
C1 C10 C9 130.88(18) 2_666 . ?
C1 C10 H10 114.6 2_666 . ?
C9 C10 H10 114.6 . . ?
C3 C11 C12 113.17(15) . . ?
C3 C11 H11A 108.9 . . ?
C12 C11 H11A 108.9 . . ?
C3 C11 H11B 108.9 . . ?
C12 C11 H11B 108.9 . . ?
H11A C11 H11B 107.8 . . ?
C13 C12 C11 113.19(17) . . ?
C13 C12 H12A 108.9 . . ?
C11 C12 H12A 108.9 . . ?
C13 C12 H12B 108.9 . . ?
C11 C12 H12B 108.9 . . ?
H12A C12 H12B 107.8 . . ?
C12 C13 H13A 109.5 . . ?
C12 C13 H13B 109.5 . . ?
H13A C13 H13B 109.5 . . ?
C12 C13 H13C 109.5 . . ?
H13A C13 H13C 109.5 . . ?
H13B C13 H13C 109.5 . . ?
C8 C14 C15 113.95(16) . . ?
C8 C14 H14A 108.8 . . ?
C15 C14 H14A 108.8 . . ?
C8 C14 H14B 108.8 . . ?
C15 C14 H14B 108.8 . . ?
H14A C14 H14B 107.7 . . ?
C16 C15 C14 111.89(17) . . ?
C16 C15 H15A 109.2 . . ?
C14 C15 H15A 109.2 . . ?
C16 C15 H15B 109.2 . . ?
C14 C15 H15B 109.2 . . ?
H15A C15 H15B 107.9 . . ?
C15 C16 H16A 109.5 . . ?
C15 C16 H16B 109.5 . . ?
H16A C16 H16B 109.5 . . ?
C15 C16 H16C 109.5 . . ?
H16A C16 H16C 109.5 . . ?
H16B C16 H16C 109.5 . . ?
C5 N1 C2 107.12(15) . . ?
C9 N2 C6 110.07(17) . . ?
C9 N2 H2 125.0 . . ?
C6 N2 H2 125.0 . . ?

loop_
_geom_bond_atom_site_label_1
_geom_bond_atom_site_label_2
_geom_bond_distance
_geom_bond_site_symmetry_2
_geom_bond_publ_flag
Br1 C4 1.8754(19) . ?
C1 C10 1.393(3) 2_666 ?
C1 C2 1.404(3) . ?
C1 H1 0.9500 . ?
C2 N1 1.367(2) . ?
C2 C3 1.457(3) . ?
C3 C4 1.360(3) . ?
C3 C11 1.502(2) . ?
C4 C5 1.455(2) . ?
C5 N1 1.355(2) . ?
C5 C6 1.409(3) . ?
C6 N2 1.369(2) . ?
C6 C7 1.431(3) . ?
C7 C8 1.363(3) . ?
C7 H7 0.9500 . ?
C8 C9 1.437(3) . ?
C8 C14 1.508(3) . ?
C9 N2 1.366(2) . ?
C9 C10 1.404(3) . ?
C10 C1 1.393(3) 2_666 ?
C10 H10 0.9500 . ?
C11 C12 1.545(3) . ?
C11 H11A 0.9900 . ?
C11 H11B 0.9900 . ?
C12 C13 1.523(3) . ?
C12 H12A 0.9900 . ?
C12 H12B 0.9900 . ?
C13 H13A 0.9800 . ?
C13 H13B 0.9800 . ?
C13 H13C 0.9800 . ?
C14 C15 1.524(3) . ?
C14 H14A 0.9900 . ?
C14 H14B 0.9900 . ?
C15 C16 1.519(3) . ?
C15 H15A 0.9900 . ?
C15 H15B 0.9900 . ?
C16 H16A 0.9800 . ?
C16 H16B 0.9800 . ?
C16 H16C 0.9800 . ?
N2 H2 0.8800 . ?
